data_7159762
loop_
_publ_author_name
'Le, Duc Long'
'Nguyen, Le Anh'
'Vo, Ngoc Binh'
'Nguyen, Thi Thu Tram'
'Ngo, Quoc Anh'
'Retailleau, Pascal'
'Nguyen, Thanh Binh'

_publ_section_title
;
 Sodium sulfide-promoted regiodefined redox condensation of
 o-nitroanilines with aryl ketones to benzo[a]phenazines and quinoxalines
;
_journal_issue 6
_journal_name_full 'Organic &amp; Biomolecular Chemistry'
_journal_page_first 1167
_journal_page_last 1171
_journal_paper_doi 10.1039/D3OB02028B
_journal_volume 22
_journal_year 2024
_chemical_formula_moiety 'C14 H9 Br N2'
_chemical_formula_sum 'C14 H9 Br N2'
_chemical_formula_weight 285.144
_space_group_crystal_system monoclinic
_space_group_IT_number 4
_space_group_name_Hall 'P 2yb'
_space_group_name_H-M_alt 'P 1 21 1'
_symmetry_Int_Tables_number 4
_atom_sites_solution_primary dual
_audit_creation_date 2023-11-26
_audit_creation_method
;
Olex2 1.5-ac5-024
(compiled 2022.04.12 svn.rca3783a0 for Rigaku Oxford Diffraction, GUI svn.r6498)
;
_audit_update_record
;
2023-11-27 deposited with the CCDC.	2024-01-10 downloaded from the CCDC.
;
_cell_angle_alpha 90
_cell_angle_beta 104.633(6)
_cell_angle_gamma 90
_cell_formula_units_Z 2
_cell_length_a 9.6512(5)
_cell_length_b 4.9125(2)
_cell_length_c 12.4349(9)
_cell_measurement_reflns_used 4422
_cell_measurement_temperature 293(2)
_cell_measurement_theta_max 27.6730
_cell_measurement_theta_min 3.3840
_cell_volume 570.43(6)
_computing_cell_refinement 'CrysAlisPro 1.171.42.79a (Rigaku OD, 2022)'
_computing_data_collection 'CrysAlisPro 1.171.42.79a (Rigaku OD, 2022)'
_computing_data_reduction 'CrysAlisPro 1.171.42.79a (Rigaku OD, 2022)'
_computing_molecular_graphics 'Olex2 1.5-ac5-024 (Dolomanov et al., 2009)'
_computing_publication_material 'Olex2 1.5-ac5-024 (Dolomanov et al., 2009)'
_computing_structure_refinement 'olex2.refine 1.5-ac5-024 (Bourhis et al., 2015)'
_computing_structure_solution 'SHELXT 2018/2 (Sheldrick, 2018)'
_diffrn_ambient_temperature 293(2)
_diffrn_detector 'Hybrid Pixel Array Detector'
_diffrn_detector_area_resol_mean 5.8140
_diffrn_measured_fraction_theta_full 0.9965
_diffrn_measured_fraction_theta_max 0.9965
_diffrn_measurement_details
;
List of Runs (angles in degrees, time in seconds):

  # Type    Start    End  Width  t~exp~   \w     \q     \k     \f   Frames
#--------------------------------------------------------------------------
  1  \w    -24.00  90.00   0.50    3.00    --    6.50  37.00  69.00  228
  2  \w      4.00  62.00   0.50    3.00    --   -7.20  37.00  69.00  116
  3  \w     -1.00  25.00   0.50    3.00    --    6.50  57.00 -90.00   52
  4  \w    -22.00  83.00   0.50    3.00    --    6.50  57.00 120.00  210
  5  \w     29.00  95.00   0.50    3.00    --    6.50  57.00 -60.00  132
  6  \w    -21.00   5.00   0.50    3.00    --    6.50  57.00-180.00   52
  7  \w    -24.00  81.00   0.50    3.00    --   -7.20  57.00 -30.00  210
;
_diffrn_measurement_device 'four-circle diffractometer'
_diffrn_measurement_device_type 'XtaLAB AFC12 (RINC): Kappa single'
_diffrn_measurement_method '\w scans'
_diffrn_orient_matrix_type 'CrysAlisPro convention (1999,Acta A55,543-557)'
_diffrn_orient_matrix_UB_11 -0.0221082000
_diffrn_orient_matrix_UB_12 0.0669004000
_diffrn_orient_matrix_UB_13 -0.0521083000
_diffrn_orient_matrix_UB_21 0.0706062000
_diffrn_orient_matrix_UB_22 -0.0100682000
_diffrn_orient_matrix_UB_23 -0.0067661000
_diffrn_orient_matrix_UB_31 -0.0171336000
_diffrn_orient_matrix_UB_32 -0.1275177000
_diffrn_orient_matrix_UB_33 -0.0267934000
_diffrn_radiation_monochromator mirror
_diffrn_radiation_probe x-ray
_diffrn_radiation_type 'Mo K\a'
_diffrn_radiation_wavelength 0.71073
_diffrn_reflns_av_R_equivalents 0.0285
_diffrn_reflns_av_unetI/netI 0.0321
_diffrn_reflns_Laue_measured_fraction_full 0.9965
_diffrn_reflns_Laue_measured_fraction_max 0.9965
_diffrn_reflns_limit_h_max 14
_diffrn_reflns_limit_h_min -13
_diffrn_reflns_limit_k_max 7
_diffrn_reflns_limit_k_min -6
_diffrn_reflns_limit_l_max 17
_diffrn_reflns_limit_l_min -17
_diffrn_reflns_number 10735
_diffrn_reflns_point_group_measured_fraction_full 0.9883
_diffrn_reflns_point_group_measured_fraction_max 0.9375
_diffrn_reflns_theta_full 25.2417
_diffrn_reflns_theta_max 29.13
_diffrn_reflns_theta_min 3.39
_diffrn_source 'micro-focus sealed X-ray tube'
_diffrn_source_type 'Rigaku (Mo) X-ray Source'
_exptl_absorpt_coefficient_mu 3.578
_exptl_absorpt_correction_T_max 1.000
_exptl_absorpt_correction_T_min 0.356
_exptl_absorpt_correction_type gaussian
_exptl_absorpt_process_details
;
CrysAlisPro 1.171.42.79a (Rigaku Oxford Diffraction, 2022)
Numerical absorption correction based on gaussian integration over
a multifaceted crystal model
Empirical absorption correction using spherical harmonics,
implemented in SCALE3 ABSPACK scaling algorithm.
;
_exptl_crystal_colour colourless
_exptl_crystal_density_diffrn 1.660
_exptl_crystal_description stick
_exptl_crystal_F_000 283.744
_exptl_crystal_recrystallization_method 'Re-crystallisation from solvent: deuterated chloroform'
_exptl_crystal_size_max 0.59
_exptl_crystal_size_mid 0.12
_exptl_crystal_size_min 0.08
_refine_diff_density_max 0.6002
_refine_diff_density_min -0.4865
_refine_diff_density_rms 0.0565
_refine_ls_abs_structure_details 'Hooft, R.W.W., Straver, L.H., Spek, A.L. (2010). J. Appl. Cryst., 43, 665-668.'
_refine_ls_abs_structure_Flack 0.002(5)
_refine_ls_d_res_high 0.7301
_refine_ls_d_res_low 6.0158
_refine_ls_extinction_coef 0.0165(14)
_refine_ls_extinction_expression Fc^*^=kFc[1+0.001xFc^2^\l^3^/sin(2\q)]^-1/4^
_refine_ls_goodness_of_fit_ref 1.0575
_refine_ls_hydrogen_treatment refall
_refine_ls_matrix_type full
_refine_ls_number_constraints 0
_refine_ls_number_parameters 236
_refine_ls_number_reflns 2878
_refine_ls_number_restraints 13
_refine_ls_restrained_S_all 1.0551
_refine_ls_R_factor_all 0.0338
_refine_ls_R_factor_gt 0.0240
_refine_ls_shift/su_max 0.0008
_refine_ls_shift/su_mean 0.0000
_refine_ls_structure_factor_coef Fsqd
_refine_ls_weighting_details 'w=1/[\s^2^(Fo^2^)+(0.0070P)^2^+0.0996P] where P=(Fo^2^+2Fc^2^)/3'
_refine_ls_weighting_scheme calc
_refine_ls_wR_factor_gt 0.0400
_refine_ls_wR_factor_ref 0.0419
_reflns_Friedel_coverage 0.864
_reflns_limit_h_max 13
_reflns_limit_h_min -13
_reflns_limit_k_max 6
_reflns_limit_k_min -6
_reflns_limit_l_max 17
_reflns_limit_l_min -16
_reflns_number_gt 2440
_reflns_number_total 2878
_reflns_threshold_expression I>=2u(I)
_cod_data_source_file d3ob02028b2.cif
_cod_data_source_block TD55
_cod_depositor_comments 'Adding full bibliography for 7159759--7159762.cif.'
_cod_original_sg_symbol_Hall ' P 2yb'
_cod_database_code 7159762
_chemical_oxdiff_formula 'C19 H14 Br N2'
_olex2_refinement_description
;
1. Uiso/Uaniso restraints and constraints
Uanis(H2) \\sim Ueq, Uanis(H10) \\sim Ueq: with sigma of 0.03 and sigma for
terminal atoms of 0.02
;
_olex2_submission_special_instructions 'No special instructions were received'
_oxdiff_exptl_absorpt_empirical_details
;
Empirical correction (ABSPACK) includes:
- Absorption correction using spherical harmonics
- Frame scaling
;
_oxdiff_exptl_absorpt_empirical_full_max 2.104
_oxdiff_exptl_absorpt_empirical_full_min 0.767

loop_
_space_group_symop_id
_space_group_symop_operation_xyz
1 x,y,z
2 -x,y+1/2,-z

loop_
_atom_site_label
_atom_site_type_symbol
_atom_site_fract_x
_atom_site_fract_y
_atom_site_fract_z
_atom_site_U_iso_or_equiv
_atom_site_adp_type
_atom_site_occupancy
_atom_site_refinement_flags_posn
_atom_site_refinement_flags_adp
Br1 Br 0.901550(18) -0.29600(2) 0.392181(18) 0.05089(8) Uani 1.000000 . .
N1 N 0.44159(16) 0.5657(3) 0.30458(12) 0.0314(3) Uani 1.000000 . .
N2 N 0.57306(17) 0.4182(3) 0.13563(13) 0.0391(4) Uani 1.000000 . .
C4 C 0.7192(2) 0.0924(3) 0.25715(18) 0.0366(4) Uani 1.000000 . .
H4 H 0.769(3) 0.032(5) 0.1931(19) 0.070(8) Uani 1.000000 . .
C3 C 0.61145(19) 0.2963(3) 0.23691(15) 0.0311(4) Uani 1.000000 . .
C8 C 0.54543(18) 0.3718(3) 0.32160(14) 0.0291(4) Uani 1.000000 . .
C5 C 0.75763(19) -0.0255(3) 0.36003(18) 0.0363(4) Uani 1.000000 . .
C7 C 0.5888(2) 0.2434(5) 0.42631(16) 0.0365(5) Uani 1.000000 . .
H7 H 0.537(2) 0.303(4) 0.4882(17) 0.054(7) Uani 1.000000 . .
C6 C 0.6931(2) 0.0476(4) 0.4452(2) 0.0390(4) Uani 1.000000 . .
H6 H 0.724(2) -0.056(5) 0.522(2) 0.064(7) Uani 1.000000 . .
C1 C 0.40436(16) 0.6820(5) 0.20629(13) 0.0305(4) Uani 1.000000 . .
C2 C 0.4728(2) 0.6046(4) 0.12143(17) 0.0395(5) Uani 1.000000 . .
H2 H 0.446(2) 0.681(8) 0.0434(15) 0.069(7) Uani 1.000000 . U
C9 C 0.29066(19) 0.8917(3) 0.18650(16) 0.0330(4) Uani 1.000000 . .
C10 C 0.2487(2) 1.0330(4) 0.08609(18) 0.0433(5) Uani 1.000000 . .
H10 H 0.298(3) 0.993(5) 0.0199(17) 0.061(6) Uani 1.000000 . U
C13 C 0.1164(2) 1.1516(4) 0.2539(2) 0.0499(7) Uani 1.000000 . .
H13 H 0.067(2) 1.179(8) 0.323(2) 0.072(7) Uani 1.000000 . .
C14 C 0.2226(2) 0.9536(4) 0.2697(2) 0.0428(5) Uani 1.000000 . .
H14 H 0.254(3) 0.845(5) 0.346(2) 0.073(8) Uani 1.000000 . .
C11 C 0.1411(2) 1.2285(6) 0.0697(2) 0.0528(5) Uani 1.000000 . .
H11 H 0.108(3) 1.349(6) -0.007(2) 0.099(10) Uani 1.000000 . .
C12 C 0.0755(3) 1.2902(4) 0.1535(2) 0.0507(6) Uani 1.000000 . .
H12 H -0.010(3) 1.440(6) 0.140(2) 0.086(9) Uani 1.000000 . .

loop_
_atom_site_aniso_label
_atom_site_aniso_U_11
_atom_site_aniso_U_22
_atom_site_aniso_U_33
_atom_site_aniso_U_12
_atom_site_aniso_U_13
_atom_site_aniso_U_23
Br1 0.03951(10) 0.03700(10) 0.07353(15) 0.00436(14) 0.00943(8) -0.00269(17)
N1 0.0356(8) 0.0366(8) 0.0251(8) 0.0009(7) 0.0132(6) -0.0013(7)
N2 0.0445(9) 0.0526(10) 0.0242(9) 0.0043(8) 0.0161(7) -0.0017(7)
C4 0.0375(11) 0.0359(10) 0.0387(12) 0.0006(8) 0.0141(9) -0.0071(8)
H4 0.071(17) 0.10(2) 0.040(14) 0.036(15) 0.026(14) -0.007(13)
C3 0.0327(9) 0.0364(10) 0.0267(10) -0.0023(7) 0.0121(7) -0.0043(6)
C8 0.0324(9) 0.0326(10) 0.0243(9) -0.0019(7) 0.0110(7) -0.0013(7)
C5 0.0323(9) 0.0302(9) 0.0462(12) -0.0025(7) 0.0096(9) -0.0043(8)
C7 0.0422(9) 0.0397(16) 0.0306(10) 0.0067(10) 0.0149(8) 0.0053(10)
H7 0.054(13) 0.07(2) 0.045(13) 0.019(11) 0.027(11) -0.000(11)
C6 0.0406(11) 0.0387(11) 0.0382(12) 0.0026(9) 0.0110(9) 0.0040(10)
H6 0.063(16) 0.061(16) 0.068(18) 0.008(12) 0.017(14) 0.039(14)
C1 0.0315(7) 0.0352(10) 0.0251(8) -0.0020(11) 0.0078(6) 0.0007(11)
C2 0.0458(11) 0.0507(12) 0.0247(11) 0.0055(9) 0.0139(9) 0.0032(8)
H2 0.086(12) 0.096(15) 0.027(9) -0.004(9) 0.017(7) 0.003(9)
C9 0.0323(9) 0.0344(10) 0.0319(10) -0.0024(7) 0.0075(8) -0.0004(8)
C10 0.0492(12) 0.0460(12) 0.0337(12) 0.0044(10) 0.0085(10) 0.0068(9)
H10 0.087(14) 0.077(14) 0.022(10) -0.005(8) 0.019(8) -0.001(7)
C13 0.0420(11) 0.0512(19) 0.0597(15) 0.0084(10) 0.0185(10) -0.0006(11)
H13 0.056(13) 0.086(19) 0.079(17) 0.01(2) 0.027(13) 0.00(2)
C14 0.0431(11) 0.0464(12) 0.0419(13) 0.0079(10) 0.0164(10) 0.0053(10)
H14 0.11(2) 0.065(16) 0.052(16) 0.036(15) 0.033(15) 0.027(13)
C11 0.0561(11) 0.0495(13) 0.0488(12) 0.0102(15) 0.0056(10) 0.0095(16)
H11 0.12(2) 0.13(3) 0.051(17) 0.04(2) 0.024(17) 0.017(17)
C12 0.0444(12) 0.0450(15) 0.0596(16) 0.0065(9) 0.0071(11) 0.0035(10)
H12 0.073(19) 0.08(2) 0.09(2) 0.020(17) 0.006(17) -0.003(17)

loop_
_atom_type_symbol
_atom_type_scat_dispersion_real
_atom_type_scat_dispersion_imag
_atom_type_scat_source
_atom_type_scat_dispersion_source
Br -0.28346 2.55990 'NoSpherA2: Chem.Sci. 2021, DOI:10.1039/D0SC05526C' 'Henke, Gullikson and Davis, At. Data and Nucl. Data Tables, 1993, 54, 2'
C 0.00347 0.00161 'NoSpherA2: Chem.Sci. 2021, DOI:10.1039/D0SC05526C' 'Henke, Gullikson and Davis, At. Data and Nucl. Data Tables, 1993, 54, 2'
H 0.00000 0.00000 'NoSpherA2: Chem.Sci. 2021, DOI:10.1039/D0SC05526C' 'Henke, Gullikson and Davis, At. Data and Nucl. Data Tables, 1993, 54, 2'
N 0.00653 0.00323 'NoSpherA2: Chem.Sci. 2021, DOI:10.1039/D0SC05526C' 'Henke, Gullikson and Davis, At. Data and Nucl. Data Tables, 1993, 54, 2'

loop_
_exptl_crystal_face_index_h
_exptl_crystal_face_index_k
_exptl_crystal_face_index_l
_exptl_crystal_face_perp_dist
13 1 -1 0.0408
-13 -1 1 0.0408
-1 4 5 0.2425
0 -4 -5 0.2440
0 0 1 0.0606
0 0 -1 0.0553
-12 0 11 0.0525
12 -1 -11 0.0612
12 0 4 0.0476
7 0 -17 0.0584
-1 0 0 0.0368
-3 -6 6 0.2702

loop_
_geom_angle_atom_site_label_1
_geom_angle_atom_site_label_2
_geom_angle_atom_site_label_3
_geom_angle
_geom_angle_site_symmetry_1
_geom_angle_site_symmetry_3
_geom_angle_publ_flag
C1 N1 C8 117.83(15) . . ?
C2 N2 C3 116.86(16) . . ?
C3 C4 H4 120.6(12) . . ?
C5 C4 H4 120.8(12) . . ?
C5 C4 C3 118.57(18) . . ?
C4 C3 N2 119.44(16) . . ?
C8 C3 N2 120.46(16) . . ?
C8 C3 C4 120.10(17) . . ?
C3 C8 N1 121.46(16) . . ?
C7 C8 N1 119.46(16) . . ?
C7 C8 C3 119.08(16) . . ?
C4 C5 Br1 120.45(15) . . ?
C6 C5 Br1 117.52(15) . . ?
C6 C5 C4 122.03(18) . . ?
H7 C7 C8 117.5(11) . . ?
C6 C7 C8 120.43(19) . . ?
C6 C7 H7 122.1(11) . . ?
C7 C6 C5 119.8(2) . . ?
H6 C6 C5 118.9(13) . . ?
H6 C6 C7 121.3(13) . . ?
C2 C1 N1 120.12(19) . . ?
C9 C1 N1 118.32(15) . . ?
C9 C1 C2 121.56(16) . . ?
C1 C2 N2 123.28(19) . . ?
H2 C2 N2 112.9(17) . . ?
H2 C2 C1 123.8(17) . . ?
C10 C9 C1 122.03(17) . . ?
C14 C9 C1 119.84(16) . . ?
C14 C9 C10 118.13(18) . . ?
H10 C10 C9 120.8(13) . . ?
C11 C10 C9 120.7(2) . . ?
C11 C10 H10 118.4(13) . . ?
C14 C13 H13 115.1(17) . . ?
C12 C13 H13 124.7(16) . . ?
C12 C13 C14 120.1(2) . . ?
C13 C14 C9 121.1(2) . . ?
H14 C14 C9 118.2(13) . . ?
H14 C14 C13 120.7(13) . . ?
H11 C11 C10 122.7(15) . . ?
C12 C11 C10 120.5(2) . . ?
C12 C11 H11 116.7(15) . . ?
C11 C12 C13 119.3(2) . . ?
H12 C12 C13 120.5(16) . . ?
H12 C12 C11 120.2(16) . . ?

loop_
_geom_bond_atom_site_label_1
_geom_bond_atom_site_label_2
_geom_bond_distance
_geom_bond_site_symmetry_2
_geom_bond_publ_flag
Br1 C5 1.8907(18) . ?
N1 C8 1.360(2) . ?
N1 C1 1.314(2) . ?
N2 C3 1.359(2) . ?
N2 C2 1.311(2) . ?
C4 H4 1.07(2) . ?
C4 C3 1.420(2) . ?
C4 C5 1.367(3) . ?
C3 C8 1.411(2) . ?
C8 C7 1.412(3) . ?
C5 C6 1.404(3) . ?
C7 H7 1.062(19) . ?
C7 C6 1.369(3) . ?
C6 H6 1.05(2) . ?
C1 C2 1.430(2) . ?
C1 C9 1.480(3) . ?
C2 H2 1.01(2) . ?
C9 C10 1.396(3) . ?
C9 C14 1.392(3) . ?
C10 H10 1.07(2) . ?
C10 C11 1.391(3) . ?
C13 H13 1.09(2) . ?
C13 C14 1.391(3) . ?
C13 C12 1.389(3) . ?
C14 H14 1.06(2) . ?
C11 H11 1.10(3) . ?
C11 C12 1.383(3) . ?
C12 H12 1.09(3) . ?

loop_
_geom_torsion_atom_site_label_1
_geom_torsion_atom_site_label_2
_geom_torsion_atom_site_label_3
_geom_torsion_atom_site_label_4
_geom_torsion
_geom_torsion_site_symmetry_1
_geom_torsion_site_symmetry_2
_geom_torsion_site_symmetry_3
_geom_torsion_site_symmetry_4
_geom_torsion_publ_flag
Br1 C5 C4 C3 -179.49(13) . . . . ?
Br1 C5 C6 C7 179.68(15) . . . . ?
N1 C8 C3 N2 0.45(19) . . . . ?
N1 C8 C3 C4 -179.78(15) . . . . ?
N1 C8 C7 C6 179.97(17) . . . . ?
N1 C1 C2 N2 0.3(2) . . . . ?
N1 C1 C9 C10 177.36(17) . . . . ?
N1 C1 C9 C14 -2.4(2) . . . . ?
N2 C3 C4 C5 179.17(16) . . . . ?
N2 C3 C8 C7 -179.29(17) . . . . ?
N2 C2 C1 C9 -179.45(18) . . . . ?
C4 C3 C8 C7 0.48(19) . . . . ?
C4 C5 C6 C7 -0.3(2) . . . . ?
C3 C8 C7 C6 -0.28(19) . . . . ?
C8 C7 C6 C5 0.2(2) . . . . ?
C1 C9 C10 C11 179.8(2) . . . . ?
C1 C9 C14 C13 179.34(19) . . . . ?
C9 C10 C11 C12 1.2(2) . . . . ?
C9 C14 C13 C12 0.6(2) . . . . ?
C10 C11 C12 C13 -1.0(3) . . . . ?

loop_
_restr_U_iso_atom_site_label
_restr_U_iso_weight_param
H2 0.0200
H10 0.0200

loop_
_exptl_oxdiff_crystal_face_indexfrac_h
_exptl_oxdiff_crystal_face_indexfrac_k
_exptl_oxdiff_crystal_face_indexfrac_l
_exptl_oxdiff_crystal_face_x
_exptl_oxdiff_crystal_face_y
_exptl_oxdiff_crystal_face_z
13.2541 0.5675 -0.7203 -0.2175 0.9350 -0.2802
-13.2541 -0.5675 0.7203 0.2175 -0.9350 0.2802
-0.9874 4.0007 4.9901 0.0295 -0.1438 -0.6269
-0.0121 -4.0003 -4.9922 -0.0072 0.0732 0.6441
-0.0014 -0.0001 1.0002 -0.0521 -0.0069 -0.0268
0.0014 0.0001 -1.0002 0.0521 0.0069 0.0268
-12.0102 0.0048 10.9758 -0.3061 -0.9223 -0.0889
12.0054 -1.0050 -10.9736 0.2392 0.9320 0.2165
11.9893 -0.0058 4.0265 -0.4753 0.8193 -0.3126
7.0207 -0.0021 -16.9875 0.7298 0.6107 0.3351
-0.9996 0.0005 -0.0022 0.0222 -0.0706 0.0171
-3.0358 -5.9999 6.0073 -0.6473 -0.1946 0.6562
